data_2238068
loop_
_publ_author_name
'Abrahams, Abubak'r'
'van Brecht, Bernardus'
'Betz, Richard'

_publ_section_title
;
 Bis(pyridin-2-ylmethyl)ammonium nitrate
;
_journal_coeditor_code VN2068
_journal_issue 5
_journal_name_full 'Acta Crystallographica Section E'
_journal_page_first o661
_journal_paper_doi 10.1107/S1600536813008593
_journal_volume 69
_journal_year 2013
_chemical_formula_iupac 'C12 H14 N3 +, N O3 -'
_chemical_formula_moiety 'C12 H14 N3 +, N O3 -'
_chemical_formula_sum 'C12 H14 N4 O3'
_chemical_formula_weight 262.27
_chemical_name_systematic
;
Bis(pyridin-2-ylmethyl)ammonium nitrate
;
_space_group_IT_number 61
_symmetry_cell_setting orthorhombic
_symmetry_space_group_name_Hall '-P 2ac 2ab'
_symmetry_space_group_name_H-M 'P b c a'
_atom_sites_solution_hydrogens geom
_atom_sites_solution_primary direct
_atom_sites_solution_secondary difmap
_audit_creation_method SHELXL-97
_cell_angle_alpha 90.00
_cell_angle_beta 90.00
_cell_angle_gamma 90.00
_cell_formula_units_Z 8
_cell_length_a 11.2236(2)
_cell_length_b 13.4714(4)
_cell_length_c 16.5303(4)
_cell_measurement_reflns_used 5628
_cell_measurement_temperature 200(2)
_cell_measurement_theta_max 28.23
_cell_measurement_theta_min 2.46
_cell_volume 2499.34(11)
_computing_cell_refinement 'SAINT (Bruker, 2007)'
_computing_data_collection 'APEX2 (Bruker, 2007)'
_computing_data_reduction 'SAINT (Bruker, 2007)'
_computing_molecular_graphics 'ORTEP-3 for Windows (Farrugia, 2012) and Mercury (Macrae <i>et al.</i>, 2008)'
_computing_publication_material 'SHELXL97 (Sheldrick, 2008) and PLATON (Spek, 2009)'
_computing_structure_refinement 'SHELXL97 (Sheldrick, 2008)'
_computing_structure_solution 'SHELXS97 (Sheldrick, 2008)'
_diffrn_ambient_temperature 200(2)
_diffrn_measured_fraction_theta_full 0.996
_diffrn_measured_fraction_theta_max 0.996
_diffrn_measurement_device_type 'Bruker APEXII CCD'
_diffrn_measurement_method '\f and \w scans'
_diffrn_radiation_monochromator graphite
_diffrn_radiation_source 'fine-focus sealed tube'
_diffrn_radiation_type MoK\a
_diffrn_radiation_wavelength 0.71073
_diffrn_reflns_av_R_equivalents 0.0144
_diffrn_reflns_av_sigmaI/netI 0.0131
_diffrn_reflns_limit_h_max 14
_diffrn_reflns_limit_h_min -8
_diffrn_reflns_limit_k_max 17
_diffrn_reflns_limit_k_min -17
_diffrn_reflns_limit_l_max 17
_diffrn_reflns_limit_l_min -22
_diffrn_reflns_number 12816
_diffrn_reflns_theta_full 28.27
_diffrn_reflns_theta_max 28.27
_diffrn_reflns_theta_min 2.66
_exptl_absorpt_coefficient_mu 0.103
_exptl_absorpt_correction_T_max 1.0000
_exptl_absorpt_correction_T_min 0.9226
_exptl_absorpt_correction_type multi-scan
_exptl_absorpt_process_details
;
(SADABS; Bruker, 2001)
;
_exptl_crystal_colour white
_exptl_crystal_density_diffrn 1.394
_exptl_crystal_density_method 'not measured'
_exptl_crystal_description irregular
_exptl_crystal_F_000 1104
_exptl_crystal_size_max 0.50
_exptl_crystal_size_mid 0.35
_exptl_crystal_size_min 0.24
_refine_diff_density_max 0.287
_refine_diff_density_min -0.261
_refine_ls_extinction_method none
_refine_ls_goodness_of_fit_ref 1.036
_refine_ls_hydrogen_treatment mixed
_refine_ls_matrix_type full
_refine_ls_number_parameters 180
_refine_ls_number_reflns 3082
_refine_ls_number_restraints 0
_refine_ls_restrained_S_all 1.036
_refine_ls_R_factor_all 0.0502
_refine_ls_R_factor_gt 0.0414
_refine_ls_shift/su_max 0.000
_refine_ls_shift/su_mean 0.000
_refine_ls_structure_factor_coef Fsqd
_refine_ls_weighting_details 'calc w=1/[\s^2^(Fo^2^)+(0.0695P)^2^+0.6270P] where P=(Fo^2^+2Fc^2^)/3'
_refine_ls_weighting_scheme calc
_refine_ls_wR_factor_gt 0.1145
_refine_ls_wR_factor_ref 0.1224
_reflns_number_gt 2568
_reflns_number_total 3082
_reflns_threshold_expression I>2sigma(I)
_cod_data_source_file vn2068.cif
_cod_data_source_block I
_cod_database_code 2238068
_cod_database_fobs_code 2238068

loop_
_symmetry_equiv_pos_as_xyz
'x, y, z'
'-x+1/2, -y, z+1/2'
'-x, y+1/2, -z+1/2'
'x+1/2, -y+1/2, -z'
'-x, -y, -z'
'x-1/2, y, -z-1/2'
'x, -y-1/2, z-1/2'
'-x-1/2, y-1/2, z'

loop_
_atom_site_type_symbol
_atom_site_label
_atom_site_fract_x
_atom_site_fract_y
_atom_site_fract_z
_atom_site_U_iso_or_equiv
_atom_site_adp_type
_atom_site_calc_flag
_atom_site_refinement_flags
_atom_site_occupancy
_atom_site_symmetry_multiplicity
O O1 0.53822(10) 0.03915(9) 0.09542(8) 0.0595(3) Uani d . 1 1
O O2 0.72195(8) 0.07826(8) 0.08342(6) 0.0438(3) Uani d . 1 1
O O3 0.58787(10) 0.19315(8) 0.09035(8) 0.0540(3) Uani d . 1 1
N N1 0.76754(9) 0.13548(8) 0.57810(6) 0.0257(2) Uani d . 1 1
H H71 0.6936(16) 0.1564(13) 0.5883(10) 0.044(4) Uiso d . 1 1
H H72 0.7725(15) 0.0688(14) 0.5820(10) 0.044(4) Uiso d . 1 1
N N2 0.61491(9) 0.10403(8) 0.08911(6) 0.0300(2) Uani d . 1 1
N N11 0.59551(10) 0.11038(8) 0.46858(6) 0.0345(2) Uani d . 1 1
N N21 0.71063(9) 0.11508(7) 0.73540(6) 0.0297(2) Uani d . 1 1
C C1 0.79740(12) 0.16440(10) 0.49410(7) 0.0351(3) Uani d . 1 1
H H1A 0.8717 0.1305 0.4774 0.042 Uiso calc R 1 1
H H1B 0.8116 0.2369 0.4919 0.042 Uiso calc R 1 1
C C2 0.84972(10) 0.18126(9) 0.63756(7) 0.0295(2) Uani d . 1 1
H H2A 0.8442 0.2544 0.6335 0.035 Uiso calc R 1 1
H H2B 0.9326 0.1617 0.6246 0.035 Uiso calc R 1 1
C C11 0.69911(12) 0.13770(8) 0.43630(7) 0.0313(3) Uani d . 1 1
C C12 0.71806(18) 0.14422(10) 0.35348(8) 0.0507(4) Uani d . 1 1
H H12 0.7937 0.1623 0.3324 0.061 Uiso calc R 1 1
C C13 0.6227(2) 0.12345(11) 0.30224(9) 0.0657(6) Uani d . 1 1
H H13 0.6315 0.1291 0.2453 0.079 Uiso calc R 1 1
C C14 0.51552(19) 0.09468(12) 0.33522(11) 0.0598(5) Uani d . 1 1
H H14 0.4496 0.0794 0.3014 0.072 Uiso calc R 1 1
C C15 0.50553(14) 0.08849(11) 0.41766(10) 0.0472(4) Uani d . 1 1
H H15 0.4316 0.0678 0.4400 0.057 Uiso calc R 1 1
C C21 0.82056(10) 0.14965(8) 0.72268(7) 0.0255(2) Uani d . 1 1
C C22 0.90516(11) 0.16031(9) 0.78369(7) 0.0309(3) Uani d . 1 1
H H22 0.9828 0.1843 0.7719 0.037 Uiso calc R 1 1
C C23 0.87333(12) 0.13503(9) 0.86208(7) 0.0359(3) Uani d . 1 1
H H23 0.9287 0.1417 0.9052 0.043 Uiso calc R 1 1
C C24 0.75986(13) 0.10001(9) 0.87633(7) 0.0366(3) Uani d . 1 1
H H24 0.7353 0.0829 0.9295 0.044 Uiso calc R 1 1
C C25 0.68233(11) 0.09025(9) 0.81153(7) 0.0346(3) Uani d . 1 1
H H25 0.6049 0.0646 0.8216 0.041 Uiso calc R 1 1

loop_
_atom_site_aniso_label
_atom_site_aniso_U_11
_atom_site_aniso_U_22
_atom_site_aniso_U_33
_atom_site_aniso_U_12
_atom_site_aniso_U_13
_atom_site_aniso_U_23
O1 0.0397(6) 0.0467(6) 0.0920(9) -0.0119(5) -0.0001(5) 0.0126(6)
O2 0.0298(5) 0.0473(6) 0.0542(6) 0.0045(4) 0.0046(4) -0.0013(4)
O3 0.0484(6) 0.0330(5) 0.0805(8) 0.0060(4) -0.0001(5) 0.0027(5)
N1 0.0254(5) 0.0290(5) 0.0229(4) -0.0029(4) -0.0008(3) 0.0030(3)
N2 0.0309(5) 0.0333(5) 0.0260(5) 0.0003(4) 0.0013(4) 0.0017(4)
N11 0.0339(5) 0.0374(5) 0.0322(5) 0.0069(4) -0.0073(4) -0.0051(4)
N21 0.0281(5) 0.0325(5) 0.0284(5) -0.0005(4) 0.0000(4) 0.0034(4)
C1 0.0395(6) 0.0421(6) 0.0236(5) -0.0092(5) 0.0062(5) 0.0033(5)
C2 0.0270(5) 0.0327(6) 0.0287(6) -0.0068(4) -0.0022(4) 0.0014(4)
C11 0.0494(7) 0.0219(5) 0.0225(5) 0.0018(5) -0.0017(5) 0.0013(4)
C12 0.0989(13) 0.0300(6) 0.0233(6) -0.0127(7) 0.0039(7) 0.0010(5)
C13 0.138(2) 0.0328(7) 0.0259(7) 0.0027(9) -0.0235(9) -0.0003(5)
C14 0.0905(14) 0.0376(7) 0.0513(9) 0.0206(8) -0.0415(9) -0.0113(7)
C15 0.0444(8) 0.0432(7) 0.0542(9) 0.0160(6) -0.0214(6) -0.0127(6)
C21 0.0259(5) 0.0244(5) 0.0263(5) 0.0028(4) -0.0025(4) -0.0014(4)
C22 0.0289(5) 0.0323(6) 0.0316(6) 0.0044(4) -0.0048(4) -0.0051(4)
C23 0.0464(7) 0.0334(6) 0.0278(6) 0.0122(5) -0.0096(5) -0.0052(5)
C24 0.0546(8) 0.0303(6) 0.0248(5) 0.0119(5) 0.0031(5) 0.0020(4)
C25 0.0367(7) 0.0339(6) 0.0332(6) 0.0018(5) 0.0063(5) 0.0047(5)

loop_
_atom_type_symbol
_atom_type_description
_atom_type_scat_dispersion_real
_atom_type_scat_dispersion_imag
_atom_type_scat_source
C C 0.0033 0.0016 'International Tables Vol C Tables 4.2.6.8 and 6.1.1.4'
H H 0.0000 0.0000 'International Tables Vol C Tables 4.2.6.8 and 6.1.1.4'
N N 0.0061 0.0033 'International Tables Vol C Tables 4.2.6.8 and 6.1.1.4'
O O 0.0106 0.0060 'International Tables Vol C Tables 4.2.6.8 and 6.1.1.4'

loop_
_geom_angle_atom_site_label_1
_geom_angle_atom_site_label_2
_geom_angle_atom_site_label_3
_geom_angle
C1 N1 C2 111.81(9)
C1 N1 H71 107.7(11)
C2 N1 H71 108.8(11)
C1 N1 H72 108.4(10)
C2 N1 H72 109.1(10)
H71 N1 H72 111.0(15)
O1 N2 O3 121.03(11)
O1 N2 O2 118.66(11)
O3 N2 O2 120.29(11)
C11 N11 C15 117.70(13)
C21 N21 C25 116.99(10)
N1 C1 C11 111.53(10)
N1 C1 H1A 109.3
C11 C1 H1A 109.3
N1 C1 H1B 109.3
C11 C1 H1B 109.3
H1A C1 H1B 108.0
N1 C2 C21 111.51(9)
N1 C2 H2A 109.3
C21 C2 H2A 109.3
N1 C2 H2B 109.3
C21 C2 H2B 109.3
H2A C2 H2B 108.0
N11 C11 C12 123.13(13)
N11 C11 C1 116.90(10)
C12 C11 C1 119.95(13)
C11 C12 C13 117.98(17)
C11 C12 H12 121.0
C13 C12 H12 121.0
C14 C13 C12 119.15(15)
C14 C13 H13 120.4
C12 C13 H13 120.4
C15 C14 C13 118.86(15)
C15 C14 H14 120.6
C13 C14 H14 120.6
N11 C15 C14 123.15(17)
N11 C15 H15 118.4
C14 C15 H15 118.4
N21 C21 C22 123.50(11)
N21 C21 C2 116.51(10)
C22 C21 C2 119.95(10)
C23 C22 C21 118.41(12)
C23 C22 H22 120.8
C21 C22 H22 120.8
C24 C23 C22 118.81(11)
C24 C23 H23 120.6
C22 C23 H23 120.6
C23 C24 C25 118.70(11)
C23 C24 H24 120.6
C25 C24 H24 120.6
N21 C25 C24 123.58(12)
N21 C25 H25 118.2
C24 C25 H25 118.2

loop_
_geom_bond_atom_site_label_1
_geom_bond_atom_site_label_2
_geom_bond_distance
O1 N2 1.2311(15)
O2 N2 1.2541(14)
O3 N2 1.2385(14)
N1 C1 1.4806(14)
N1 C2 1.4822(14)
N1 H71 0.893(18)
N1 H72 0.902(19)
N11 C11 1.3313(17)
N11 C15 1.3473(17)
N21 C21 1.3354(15)
N21 C25 1.3403(15)
C1 C11 1.5030(18)
C1 H1A 0.9900
C1 H1B 0.9900
C2 C21 1.5061(16)
C2 H2A 0.9900
C2 H2B 0.9900
C11 C12 1.3883(17)
C12 C13 1.393(3)
C12 H12 0.9500
C13 C14 1.376(3)
C13 H13 0.9500
C14 C15 1.370(2)
C14 H14 0.9500
C15 H15 0.9500
C21 C22 1.3926(15)
C22 C23 1.3866(18)
C22 H22 0.9500
C23 C24 1.378(2)
C23 H23 0.9500
C24 C25 1.3864(19)
C24 H24 0.9500
C25 H25 0.9500

loop_
_geom_hbond_atom_site_label_D
_geom_hbond_atom_site_label_H
_geom_hbond_atom_site_label_A
_geom_hbond_site_symmetry_A
_geom_hbond_distance_DH
_geom_hbond_distance_HA
_geom_hbond_distance_DA
_geom_hbond_angle_DHA
C13 H13 N2 . 0.95 2.61 3.5339(18) 164.3
N1 H71 O3 7_566 0.893(18) 2.349(18) 3.0721(15) 138.2(14)
N1 H72 O2 2_655 0.902(19) 1.982(19) 2.8831(15) 176.1(15)
N1 H72 O1 2_655 0.902(19) 2.584(18) 3.2201(16) 128.1(14)
N1 H72 N2 2_655 0.902(19) 2.651(18) 3.4905(15) 155.1(14)
C15 H15 O2 6_556 0.95 2.39 3.1858(19) 141.2
C1 H1A O1 6_656 0.99 2.54 3.5132(18) 167.2
C25 H25 O1 5_656 0.95 2.53 3.3959(16) 151.2
C24 H24 O2 1_556 0.95 2.55 3.4620(16) 161.2

loop_
_geom_torsion_atom_site_label_1
_geom_torsion_atom_site_label_2
_geom_torsion_atom_site_label_3
_geom_torsion_atom_site_label_4
_geom_torsion
C2 N1 C1 C11 -166.97(10)
C1 N1 C2 C21 -178.69(10)
C15 N11 C11 C12 -0.18(18)
C15 N11 C11 C1 178.44(11)
N1 C1 C11 N11 11.67(16)
N1 C1 C11 C12 -169.68(11)
N11 C11 C12 C13 1.7(2)
C1 C11 C12 C13 -176.91(12)
C11 C12 C13 C14 -1.9(2)
C12 C13 C14 C15 0.8(2)
C11 N11 C15 C14 -1.1(2)
C13 C14 C15 N11 0.8(2)
C25 N21 C21 C22 0.28(17)
C25 N21 C21 C2 -177.56(10)
N1 C2 C21 N21 -20.60(14)
N1 C2 C21 C22 161.48(10)
N21 C21 C22 C23 -0.91(17)
C2 C21 C22 C23 176.87(10)
C21 C22 C23 C24 0.33(17)
C22 C23 C24 C25 0.79(17)
C21 N21 C25 C24 0.94(18)
C23 C24 C25 N21 -1.49(19)
